data_7018515
loop_
_publ_author_name
'Richter, Mareike'
'Karschin, Arndt'
'Spingler, Bernhard'
'Kunz, Peter C.'
'Meyer-Zaika, Wolfgang'
'Kl\"aui, Wolfgang'

_publ_section_title
;
 Stabilisation of water-soluble platinum nanoparticles by phosphonic acid
 derivatives.
;
_journal_issue 12
_journal_name_full 'Dalton transactions (Cambridge, England : 2003)'
_journal_page_first 3407
_journal_page_last 3413
_journal_paper_doi 10.1039/c2dt12071b
_journal_volume 41
_journal_year 2012
_chemical_formula_sum 'C16 H26 Na2 O7 P2'
_chemical_formula_weight 438.29
_chemical_name_systematic
;
?
;
_space_group_IT_number 14
_symmetry_cell_setting monoclinic
_symmetry_space_group_name_Hall '-P 2ybc'
_symmetry_space_group_name_H-M 'P 1 21/c 1'
_atom_sites_solution_hydrogens geom
_atom_sites_solution_primary direct
_atom_sites_solution_secondary difmap
_audit_creation_method SHELXL-97
_cell_angle_alpha 90.00
_cell_angle_beta 94.6314(15)
_cell_angle_gamma 90.00
_cell_formula_units_Z 4
_cell_length_a 20.4328(3)
_cell_length_b 8.63377(13)
_cell_length_c 12.2755(2)
_cell_measurement_reflns_used 11667
_cell_measurement_temperature 183(2)
_cell_measurement_theta_max 32.6597
_cell_measurement_theta_min 2.5571
_cell_volume 2158.48(6)
_computing_cell_refinement 'CrysAlis^Pro^ (Oxford, 2007)'
_computing_data_collection 'CrysAlis^Pro^ (Oxford, 2007)'
_computing_data_reduction 'CrysAlis^Pro^ (Oxford, 2007)'
_computing_molecular_graphics 'ORTEP-3 (Farrugia, 1997)'
_computing_publication_material 'SHELXL-97 (Sheldrick, 2008)'
_computing_structure_refinement 'SHELXL-97 (Sheldrick, 2008)'
_computing_structure_solution 'SIR-97 (Altomare, 1999)'
_diffrn_ambient_temperature 183(2)
_diffrn_detector_area_resol_mean 10.4498
_diffrn_measured_fraction_theta_full 1.000
_diffrn_measured_fraction_theta_max 1.000
_diffrn_measurement_device_type 'Oxford Xcalibur Ruby CCD'
_diffrn_measurement_method '\o oscillation scan'
_diffrn_radiation_monochromator graphite
_diffrn_radiation_source 'Enhance (Mo) X-ray Source'
_diffrn_radiation_type MoK\a
_diffrn_radiation_wavelength 0.7107
_diffrn_reflns_av_R_equivalents 0.0287
_diffrn_reflns_av_sigmaI/netI 0.0369
_diffrn_reflns_limit_h_max 29
_diffrn_reflns_limit_h_min -29
_diffrn_reflns_limit_k_max 12
_diffrn_reflns_limit_k_min -12
_diffrn_reflns_limit_l_max 17
_diffrn_reflns_limit_l_min -16
_diffrn_reflns_number 26469
_diffrn_reflns_theta_full 30.51
_diffrn_reflns_theta_max 30.51
_diffrn_reflns_theta_min 2.56
_exptl_absorpt_coefficient_mu 0.274
_exptl_absorpt_correction_T_max 0.9918
_exptl_absorpt_correction_T_min 0.9273
_exptl_absorpt_correction_type multi-scan
_exptl_absorpt_process_details
;
CrysAlisPro, Oxford Diffraction Ltd.,
Version 1.171.33.55 (release 05-01-2010 CrysAlis171 .NET)
(compiled Jan 5 2010,16:28:46)
Empirical absorption correction using spherical harmonics,
implemented in SCALE3 ABSPACK scaling algorithm.
;
_exptl_crystal_colour colourless
_exptl_crystal_density_diffrn 1.349
_exptl_crystal_density_method 'not measured'
_exptl_crystal_description plate
_exptl_crystal_F_000 920
_exptl_crystal_size_max 0.43
_exptl_crystal_size_mid 0.34
_exptl_crystal_size_min 0.03
_refine_diff_density_max 0.427
_refine_diff_density_min -0.241
_refine_diff_density_rms 0.049
_refine_ls_extinction_method none
_refine_ls_goodness_of_fit_ref 1.003
_refine_ls_hydrogen_treatment mixed
_refine_ls_matrix_type full
_refine_ls_number_parameters 264
_refine_ls_number_reflns 6589
_refine_ls_number_restraints 2
_refine_ls_restrained_S_all 1.003
_refine_ls_R_factor_all 0.0549
_refine_ls_R_factor_gt 0.0343
_refine_ls_shift/su_max 0.001
_refine_ls_shift/su_mean 0.000
_refine_ls_structure_factor_coef Fsqd
_refine_ls_weighting_details 'calc w=1/[\s^2^(Fo^2^)+(0.0489P)^2^+0.0000P] where P=(Fo^2^+2Fc^2^)/3'
_refine_ls_weighting_scheme calc
_refine_ls_wR_factor_gt 0.0842
_refine_ls_wR_factor_ref 0.0884
_reflns_number_gt 4795
_reflns_number_total 6589
_reflns_threshold_expression >2sigma(I)
_cod_data_source_file c2dt12071b.txt
_cod_data_source_block kp020310
_cod_original_sg_symbol_H-M P21/c
_cod_database_code 7018515

loop_
_symmetry_equiv_pos_as_xyz
'x, y, z'
'-x, y+1/2, -z+1/2'
'-x, -y, -z'
'x, -y-1/2, z-1/2'

loop_
_atom_site_label
_atom_site_type_symbol
_atom_site_fract_x
_atom_site_fract_y
_atom_site_fract_z
_atom_site_U_iso_or_equiv
_atom_site_adp_type
_atom_site_occupancy
_atom_site_symmetry_multiplicity
_atom_site_calc_flag
_atom_site_refinement_flags
C1 C 0.17744(6) 0.08226(14) -0.37022(11) 0.0224(3) Uani 1 1 d .
H1A H 0.1715 0.1334 -0.4425 0.027 Uiso 1 1 calc R
H1B H 0.1917 0.1619 -0.3153 0.027 Uiso 1 1 calc R
C2 C 0.23046(6) -0.04202(15) -0.37272(11) 0.0239(3) Uani 1 1 d .
H2A H 0.2107 -0.1358 -0.4083 0.029 Uiso 1 1 calc R
H2B H 0.2455 -0.0699 -0.2966 0.029 Uiso 1 1 calc R
C5 C 0.17904(9) -0.4499(2) -0.21469(18) 0.0546(5) Uani 1 1 d .
H5A H 0.2068 -0.4076 -0.2690 0.082 Uiso 1 1 calc R
H5B H 0.1788 -0.5632 -0.2193 0.082 Uiso 1 1 calc R
H5C H 0.1965 -0.4181 -0.1414 0.082 Uiso 1 1 calc R
C6 C 0.21483(8) -0.5228(2) -0.51113(15) 0.0459(4) Uani 1 1 d .
H6C H 0.2253 -0.6133 -0.5547 0.069 Uiso 1 1 calc R
H6B H 0.2279 -0.5429 -0.4339 0.069 Uiso 1 1 calc R
H6A H 0.2386 -0.4323 -0.5355 0.069 Uiso 1 1 calc R
C11 C 0.35821(7) 0.10571(15) -0.33916(11) 0.0240(3) Uani 1 1 d .
C12 C 0.33784(7) 0.17691(18) -0.24595(12) 0.0328(3) Uani 1 1 d .
H12 H 0.2925 0.1769 -0.2335 0.039 Uiso 1 1 calc R
C13 C 0.38250(9) 0.24785(18) -0.17100(14) 0.0410(4) Uani 1 1 d .
H13 H 0.3675 0.2956 -0.1079 0.049 Uiso 1 1 calc R
C14 C 0.44821(9) 0.24992(18) -0.18692(15) 0.0433(4) Uani 1 1 d .
H14 H 0.4787 0.2974 -0.1347 0.052 Uiso 1 1 calc R
C15 C 0.46947(8) 0.1826(2) -0.27922(15) 0.0457(4) Uani 1 1 d .
H15 H 0.5148 0.1845 -0.2912 0.055 Uiso 1 1 calc R
C16 C 0.42507(7) 0.11211(18) -0.35490(14) 0.0360(4) Uani 1 1 d .
H16 H 0.4404 0.0672 -0.4187 0.043 Uiso 1 1 calc R
C21 C 0.34359(6) -0.17385(16) -0.45308(11) 0.0242(3) Uani 1 1 d .
C22 C 0.35056(7) -0.27683(18) -0.36523(12) 0.0326(3) Uani 1 1 d .
H22 H 0.3345 -0.2486 -0.2975 0.039 Uiso 1 1 calc R
C23 C 0.38034(8) -0.41851(19) -0.37506(14) 0.0388(4) Uani 1 1 d .
H23 H 0.3838 -0.4880 -0.3149 0.047 Uiso 1 1 calc R
C24 C 0.40520(9) -0.45991(19) -0.47246(15) 0.0431(4) Uani 1 1 d .
H24 H 0.4268 -0.5566 -0.4788 0.052 Uiso 1 1 calc R
C25 C 0.39853(10) -0.3608(2) -0.55968(15) 0.0482(5) Uani 1 1 d .
H25 H 0.4149 -0.3898 -0.6270 0.058 Uiso 1 1 calc R
C26 C 0.36802(8) -0.21810(18) -0.55055(13) 0.0360(4) Uani 1 1 d .
H26 H 0.3639 -0.1502 -0.6116 0.043 Uiso 1 1 calc R
O1 O 0.11378(4) -0.09228(10) -0.23039(7) 0.01960(19) Uani 1 1 d .
O2 O 0.05284(4) 0.13311(10) -0.31865(7) 0.0219(2) Uani 1 1 d .
O3 O 0.07444(4) -0.10154(10) -0.43113(7) 0.02041(19) Uani 1 1 d .
O5 O 0.11431(5) -0.39350(11) -0.23536(8) 0.0266(2) Uani 1 1 d .
H5D H 0.1161(8) -0.301(2) -0.2320(14) 0.040 Uiso 1 1 d .
O6 O 0.14620(5) -0.49387(12) -0.52453(8) 0.0304(2) Uani 1 1 d D
H6D H 0.1391(9) -0.473(2) -0.5870(12) 0.046 Uiso 1 1 d D
O7 O 0.00220(5) -0.39661(10) -0.60538(7) 0.02069(19) Uani 1 1 d .
H7A H -0.0223(8) -0.321(2) -0.6225(12) 0.031 Uiso 1 1 d .
H7B H 0.0319(8) -0.4037(18) -0.6496(13) 0.031 Uiso 1 1 d .
O8 O -0.06380(6) -0.25050(11) -0.38559(9) 0.0307(2) Uani 1 1 d D
H8A H -0.0631(8) -0.282(2) -0.3192(15) 0.046 Uiso 1 1 d .
H8B H -0.0893(8) -0.304(2) -0.4205(14) 0.046 Uiso 1 1 d D
Na1 Na 0.05386(3) -0.36793(5) -0.42395(4) 0.02232(12) Uani 1 1 d .
Na2 Na -0.04523(3) 0.01233(5) -0.39567(4) 0.02077(12) Uani 1 1 d .
P1 P 0.099919(15) 0.00012(3) -0.33667(2) 0.01437(7) Uani 1 1 d .
P2 P 0.302713(17) 0.01477(4) -0.44494(3) 0.02307(9) Uani 1 1 d .

loop_
_atom_site_aniso_label
_atom_site_aniso_U_11
_atom_site_aniso_U_22
_atom_site_aniso_U_33
_atom_site_aniso_U_23
_atom_site_aniso_U_13
_atom_site_aniso_U_12
C1 0.0190(6) 0.0179(6) 0.0304(7) 0.0027(5) 0.0019(5) -0.0016(5)
C2 0.0176(6) 0.0235(6) 0.0312(7) 0.0026(5) 0.0046(5) -0.0006(5)
C5 0.0424(11) 0.0448(10) 0.0778(14) 0.0113(10) 0.0127(10) 0.0149(9)
C6 0.0323(9) 0.0583(11) 0.0456(10) 0.0116(8) -0.0058(8) -0.0014(8)
C11 0.0207(7) 0.0234(6) 0.0281(7) 0.0043(5) 0.0020(5) -0.0017(5)
C12 0.0265(8) 0.0365(8) 0.0353(8) -0.0048(6) 0.0024(6) 0.0009(6)
C13 0.0483(11) 0.0351(9) 0.0385(9) -0.0094(7) -0.0038(8) 0.0022(7)
C14 0.0414(10) 0.0349(9) 0.0507(10) -0.0009(7) -0.0141(8) -0.0103(7)
C15 0.0268(9) 0.0533(11) 0.0560(11) 0.0034(9) -0.0020(8) -0.0104(7)
C16 0.0243(8) 0.0451(9) 0.0391(9) 0.0004(7) 0.0053(7) -0.0039(7)
C21 0.0196(7) 0.0279(7) 0.0251(7) -0.0021(5) 0.0022(5) -0.0022(5)
C22 0.0311(8) 0.0409(8) 0.0257(7) 0.0003(6) 0.0017(6) 0.0077(6)
C23 0.0389(9) 0.0363(8) 0.0400(9) 0.0053(7) -0.0040(7) 0.0054(7)
C24 0.0429(10) 0.0319(8) 0.0543(11) -0.0100(8) 0.0035(8) 0.0066(7)
C25 0.0600(12) 0.0418(10) 0.0456(10) -0.0120(8) 0.0223(9) 0.0045(8)
C26 0.0453(10) 0.0350(8) 0.0293(8) -0.0020(6) 0.0124(7) -0.0024(7)
O1 0.0239(5) 0.0192(4) 0.0154(4) 0.0015(3) -0.0004(4) 0.0031(3)
O2 0.0224(5) 0.0190(4) 0.0241(5) 0.0009(3) 0.0009(4) 0.0060(3)
O3 0.0254(5) 0.0182(4) 0.0170(4) -0.0003(3) -0.0024(4) -0.0033(3)
O5 0.0326(6) 0.0193(4) 0.0279(5) 0.0018(4) 0.0029(4) 0.0011(4)
O6 0.0290(6) 0.0410(6) 0.0206(5) 0.0051(4) -0.0016(4) -0.0011(4)
O7 0.0239(5) 0.0176(4) 0.0210(5) 0.0037(4) 0.0044(4) 0.0046(4)
O8 0.0444(7) 0.0234(5) 0.0240(5) 0.0022(4) 0.0009(5) -0.0096(4)
Na1 0.0304(3) 0.0170(2) 0.0190(2) 0.00072(19) -0.0016(2) -0.0042(2)
Na2 0.0232(3) 0.0210(2) 0.0176(2) 0.00057(19) -0.0012(2) -0.0005(2)
P1 0.01463(14) 0.01363(14) 0.01463(14) 0.00061(11) -0.00010(11) 0.00082(11)
P2 0.01940(17) 0.02764(18) 0.02247(17) 0.00268(13) 0.00361(14) -0.00051(13)

loop_
_atom_type_symbol
_atom_type_description
_atom_type_scat_dispersion_real
_atom_type_scat_dispersion_imag
_atom_type_scat_source
C C 0.0033 0.0016 'International Tables Vol C Tables 4.2.6.8 and 6.1.1.4'
H H 0.0000 0.0000 'International Tables Vol C Tables 4.2.6.8 and 6.1.1.4'
O O 0.0106 0.0060 'International Tables Vol C Tables 4.2.6.8 and 6.1.1.4'
Na Na 0.0362 0.0249 'International Tables Vol C Tables 4.2.6.8 and 6.1.1.4'
P P 0.1023 0.0942 'International Tables Vol C Tables 4.2.6.8 and 6.1.1.4'

loop_
_geom_angle_atom_site_label_1
_geom_angle_atom_site_label_2
_geom_angle_atom_site_label_3
_geom_angle
_geom_angle_site_symmetry_1
_geom_angle_site_symmetry_3
C2 C1 P1 111.35(9) . .
C2 C1 H1A 109.4 . .
P1 C1 H1A 109.4 . .
C2 C1 H1B 109.4 . .
P1 C1 H1B 109.4 . .
H1A C1 H1B 108.0 . .
C1 C2 P2 114.75(9) . .
C1 C2 H2A 108.6 . .
P2 C2 H2A 108.6 . .
C1 C2 H2B 108.6 . .
P2 C2 H2B 108.6 . .
H2A C2 H2B 107.6 . .
O5 C5 H5A 109.5 . .
O5 C5 H5B 109.5 . .
H5A C5 H5B 109.5 . .
O5 C5 H5C 109.5 . .
H5A C5 H5C 109.5 . .
H5B C5 H5C 109.5 . .
O6 C6 H6C 109.5 . .
O6 C6 H6B 109.5 . .
H6C C6 H6B 109.5 . .
O6 C6 H6A 109.5 . .
H6C C6 H6A 109.5 . .
H6B C6 H6A 109.5 . .
C12 C11 C16 117.21(14) . .
C12 C11 P2 124.29(11) . .
C16 C11 P2 118.41(11) . .
C13 C12 C11 121.10(15) . .
C13 C12 H12 119.4 . .
C11 C12 H12 119.4 . .
C14 C13 C12 120.72(16) . .
C14 C13 H13 119.6 . .
C12 C13 H13 119.6 . .
C13 C14 C15 119.33(16) . .
C13 C14 H14 120.3 . .
C15 C14 H14 120.3 . .
C14 C15 C16 120.32(16) . .
C14 C15 H15 119.8 . .
C16 C15 H15 119.8 . .
C15 C16 C11 121.30(15) . .
C15 C16 H16 119.4 . .
C11 C16 H16 119.4 . .
C26 C21 C22 118.01(13) . .
C26 C21 P2 119.22(11) . .
C22 C21 P2 122.76(10) . .
C23 C22 C21 121.11(14) . .
C23 C22 H22 119.4 . .
C21 C22 H22 119.4 . .
C22 C23 C24 120.10(15) . .
C22 C23 H23 120.0 . .
C24 C23 H23 120.0 . .
C25 C24 C23 119.62(15) . .
C25 C24 H24 120.2 . .
C23 C24 H24 120.2 . .
C24 C25 C26 120.55(15) . .
C24 C25 H25 119.7 . .
C26 C25 H25 119.7 . .
C21 C26 C25 120.60(15) . .
C21 C26 H26 119.7 . .
C25 C26 H26 119.7 . .
P1 O2 Na2 97.63(4) . .
P1 O3 Na2 124.27(5) . 3_554
P1 O3 Na1 126.37(5) . .
Na2 O3 Na1 109.30(4) 3_554 .
P1 O3 Na2 85.72(4) . .
Na2 O3 Na2 81.73(3) 3_554 .
Na1 O3 Na2 100.58(3) . .
C5 O5 Na2 111.12(10) . 2_544
C5 O5 Na1 124.89(11) . .
Na2 O5 Na1 112.06(4) 2_544 .
C5 O5 H5D 107.2(13) . .
Na2 O5 H5D 109.6(12) 2_544 .
Na1 O5 H5D 88.7(13) . .
C6 O6 Na1 140.59(10) . .
C6 O6 H6D 104.7(14) . .
Na1 O6 H6D 106.7(14) . .
Na1 O7 Na1 97.41(4) 3_544 .
Na1 O7 H7A 114.8(11) 3_544 .
Na1 O7 H7A 111.2(11) . .
Na1 O7 H7B 114.5(11) 3_544 .
Na1 O7 H7B 108.5(11) . .
H7A O7 H7B 109.8(14) . .
Na2 O8 Na1 102.04(4) . .
Na2 O8 H8A 112.1(12) . .
Na1 O8 H8A 95.7(12) . .
Na2 O8 H8B 130.3(14) . .
Na1 O8 H8B 104.0(13) . .
H8A O8 H8B 106.5(17) . .
O3 Na1 O7 159.54(4) . 3_544
O3 Na1 O7 97.66(3) . .
O7 Na1 O7 82.58(4) 3_544 .
O3 Na1 O5 92.52(3) . .
O7 Na1 O5 89.57(3) 3_544 .
O7 Na1 O5 168.72(4) . .
O3 Na1 O6 104.82(4) . .
O7 Na1 O6 95.29(4) 3_544 .
O7 Na1 O6 78.23(4) . .
O5 Na1 O6 94.52(4) . .
O3 Na1 O8 78.57(3) . .
O7 Na1 O8 81.20(4) 3_544 .
O7 Na1 O8 82.46(4) . .
O5 Na1 O8 104.42(4) . .
O6 Na1 O8 160.66(4) . .
O3 Na1 P1 20.62(2) . .
O7 Na1 P1 149.52(3) 3_544 .
O7 Na1 P1 118.07(3) . .
O5 Na1 P1 72.42(2) . .
O6 Na1 P1 110.15(3) . .
O8 Na1 P1 79.86(3) . .
O3 Na1 Na1 135.20(3) . 3_544
O7 Na1 Na1 41.55(2) 3_544 3_544
O7 Na1 Na1 41.04(2) . 3_544
O5 Na1 Na1 130.61(3) . 3_544
O6 Na1 Na1 85.67(3) . 3_544
O8 Na1 Na1 79.10(3) . 3_544
P1 Na1 Na1 152.29(2) . 3_544
O3 Na1 Na2 34.94(2) . 3_554
O7 Na1 Na2 141.58(3) 3_544 3_554
O7 Na1 Na2 62.87(2) . 3_554
O5 Na1 Na2 126.84(3) . 3_554
O6 Na1 Na2 93.63(3) . 3_554
O8 Na1 Na2 78.23(3) . 3_554
P1 Na1 Na2 55.543(11) . 3_554
Na1 Na1 Na2 102.34(2) 3_544 3_554
O3 Na1 Na2 43.12(3) . .
O7 Na1 Na2 116.64(3) 3_544 .
O7 Na1 Na2 88.67(3) . .
O5 Na1 Na2 102.13(3) . .
O6 Na1 Na2 143.68(3) . .
O8 Na1 Na2 35.46(2) . .
P1 Na1 Na2 47.719(11) . .
Na1 Na1 Na2 106.34(2) 3_544 .
Na2 Na1 Na2 50.695(15) 3_554 .
O3 Na1 Na2 107.90(3) . 2_544
O7 Na1 Na2 65.04(3) 3_544 2_544
O7 Na1 Na2 144.84(3) . 2_544
O5 Na1 Na2 32.59(2) . 2_544
O6 Na1 Na2 116.39(3) . 2_544
O8 Na1 Na2 79.52(3) . 2_544
P1 Na1 Na2 88.093(13) . 2_544
Na1 Na1 Na2 105.51(2) 3_544 2_544
Na2 Na1 Na2 140.020(15) 3_554 2_544
Na2 Na1 Na2 93.725(13) . 2_544
O3 Na1 H5D 75.3(4) . .
O7 Na1 H5D 104.7(4) 3_544 .
O7 Na1 H5D 172.7(4) . .
O5 Na1 H5D 17.5(4) . .
O6 Na1 H5D 101.5(4) . .
O8 Na1 H5D 97.8(4) . .
P1 Na1 H5D 55.0(4) . .
Na1 Na1 H5D 146.2(4) 3_544 .
Na2 Na1 H5D 110.0(4) 3_554 .
Na2 Na1 H5D 87.4(4) . .
Na2 Na1 H5D 41.7(4) 2_544 .
O3 Na2 O8 110.39(4) 3_554 .
O3 Na2 O5 112.92(4) 3_554 2_554
O8 Na2 O5 101.05(4) . 2_554
O3 Na2 O2 111.58(4) 3_554 .
O8 Na2 O2 123.06(4) . .
O5 Na2 O2 96.22(4) 2_554 .
O3 Na2 O3 98.27(3) 3_554 .
O8 Na2 O3 78.79(4) . .
O5 Na2 O3 146.19(4) 2_554 .
O2 Na2 O3 58.74(3) . .
O3 Na2 P1 114.45(3) 3_554 .
O8 Na2 P1 96.68(3) . .
O5 Na2 P1 118.71(3) 2_554 .
O2 Na2 P1 30.29(2) . .
O3 Na2 P1 30.216(19) . .
O3 Na2 Na2 54.53(3) 3_554 3_554
O8 Na2 Na2 94.79(3) . 3_554
O5 Na2 Na2 162.91(4) 2_554 3_554
O2 Na2 Na2 80.21(3) . 3_554
O3 Na2 Na2 43.74(2) . 3_554
P1 Na2 Na2 65.041(17) . 3_554
O3 Na2 P1 21.67(2) 3_554 3_554
O8 Na2 P1 88.74(3) . 3_554
O5 Na2 P1 120.13(3) 2_554 3_554
O2 Na2 P1 126.83(3) . 3_554
O3 Na2 P1 93.68(2) . 3_554
P1 Na2 P1 118.424(16) . 3_554
Na2 Na2 P1 53.383(15) 3_554 3_554
O3 Na2 Na1 35.75(2) 3_554 3_554
O8 Na2 Na1 146.14(3) . 3_554
O5 Na2 Na1 96.71(3) 2_554 3_554
O2 Na2 Na1 82.83(3) . 3_554
O3 Na2 Na1 101.60(2) . 3_554
P1 Na2 Na1 99.701(16) . 3_554
Na2 Na2 Na1 66.327(17) 3_554 3_554
P1 Na2 Na1 57.408(12) 3_554 3_554
O3 Na2 Na1 107.40(3) 3_554 .
O8 Na2 Na1 42.50(3) . .
O5 Na2 Na1 133.94(3) 2_554 .
O2 Na2 Na1 88.72(3) . .
O3 Na2 Na1 36.30(2) . .
P1 Na2 Na1 58.640(13) . .
Na2 Na2 Na1 62.978(16) 3_554 .
P1 Na2 Na1 91.146(14) 3_554 .
Na1 Na2 Na1 129.305(15) 3_554 .
O3 Na2 Na1 141.15(3) 3_554 2_554
O8 Na2 Na1 100.25(3) . 2_554
O5 Na2 Na1 35.35(3) 2_554 2_554
O2 Na2 Na1 66.91(2) . 2_554
O3 Na2 Na1 110.94(2) . 2_554
P1 Na2 Na1 83.984(15) . 2_554
Na2 Na2 Na1 146.95(3) 3_554 2_554
P1 Na2 Na1 154.941(17) 3_554 2_554
Na1 Na2 Na1 110.749(12) 3_554 2_554
Na1 Na2 Na1 111.320(14) . 2_554
O3 P1 O2 111.46(5) . .
O3 P1 O1 112.22(5) . .
O2 P1 O1 110.06(5) . .
O3 P1 C1 107.81(6) . .
O2 P1 C1 108.14(5) . .
O1 P1 C1 106.95(6) . .
O3 P1 Na2 64.06(4) . .
O2 P1 Na2 52.07(4) . .
O1 P1 Na2 109.54(4) . .
C1 P1 Na2 142.84(4) . .
O3 P1 Na2 34.06(3) . 3_554
O2 P1 Na2 90.12(4) . 3_554
O1 P1 Na2 146.27(4) . 3_554
C1 P1 Na2 91.03(5) . 3_554
Na2 P1 Na2 61.577(16) . 3_554
O3 P1 Na1 33.02(3) . .
O2 P1 Na1 125.26(4) . .
O1 P1 Na1 79.22(3) . .
C1 P1 Na1 120.65(4) . .
Na2 P1 Na1 73.641(14) . .
Na2 P1 Na1 67.050(13) 3_554 .
C11 P2 C21 99.24(6) . .
C11 P2 C2 104.27(6) . .
C21 P2 C2 100.09(6) . .

loop_
_geom_bond_atom_site_label_1
_geom_bond_atom_site_label_2
_geom_bond_distance
_geom_bond_site_symmetry_2
C1 C2 1.5269(18) .
C1 P1 1.8129(13) .
C1 H1A 0.9900 .
C1 H1B 0.9900 .
C2 P2 1.8486(13) .
C2 H2A 0.9900 .
C2 H2B 0.9900 .
C5 O5 1.413(2) .
C5 H5A 0.9800 .
C5 H5B 0.9800 .
C5 H5C 0.9800 .
C6 O6 1.4207(19) .
C6 H6C 0.9800 .
C6 H6B 0.9800 .
C6 H6A 0.9800 .
C11 C12 1.392(2) .
C11 C16 1.3962(19) .
C11 P2 1.8305(14) .
C12 C13 1.385(2) .
C12 H12 0.9500 .
C13 C14 1.372(2) .
C13 H13 0.9500 .
C14 C15 1.375(3) .
C14 H14 0.9500 .
C15 C16 1.386(2) .
C15 H15 0.9500 .
C16 H16 0.9500 .
C21 C26 1.3867(19) .
C21 C22 1.396(2) .
C21 P2 1.8366(14) .
C22 C23 1.376(2) .
C22 H22 0.9500 .
C23 C24 1.383(2) .
C23 H23 0.9500 .
C24 C25 1.369(3) .
C24 H24 0.9500 .
C25 C26 1.389(2) .
C25 H25 0.9500 .
C26 H26 0.9500 .
O1 P1 1.5360(9) .
O2 P1 1.5255(9) .
O2 Na2 2.3855(11) .
O3 P1 1.5127(9) .
O3 Na2 2.2946(10) 3_554
O3 Na1 2.3410(10) .
O3 Na2 2.7030(10) .
O5 Na2 2.3680(11) 2_544
O5 Na1 2.5441(11) .
O5 H5D 0.797(18) .
O6 Na1 2.5775(12) .
O6 H6D 0.789(14) .
O7 Na1 2.3751(10) 3_544
O7 Na1 2.3992(10) .
O7 H7A 0.838(17) .
O7 H7B 0.849(17) .
O8 Na2 2.3057(11) .
O8 Na1 2.6854(13) .
O8 H8A 0.860(19) .
O8 H8B 0.795(14) .
Na1 O7 2.3750(10) 3_544
Na1 P1 3.4595(6) .
Na1 Na1 3.5872(10) 3_544
Na1 Na2 3.7811(7) 3_554
Na1 Na2 3.8873(7) .
Na1 Na2 4.0749(7) 2_544
Na1 H5D 2.649(17) .
Na2 O3 2.2946(10) 3_554
Na2 O5 2.3680(11) 2_554

loop_
_geom_hbond_atom_site_label_D
_geom_hbond_atom_site_label_H
_geom_hbond_atom_site_label_A
_geom_hbond_distance_DH
_geom_hbond_distance_HA
_geom_hbond_distance_DA
_geom_hbond_angle_DHA
_geom_hbond_site_symmetry_A
O5 H5D O1 0.797(18) 1.807(18) 2.6014(13) 175.4(18) .
O6 H6D O1 0.789(14) 1.881(14) 2.6661(13) 172.7(19) 4
O7 H7A O2 0.838(17) 1.863(18) 2.6722(12) 161.7(15) 3_554
O7 H7B O1 0.849(17) 2.013(17) 2.8509(13) 169.3(15) 4
O8 H8A O2 0.860(19) 1.839(19) 2.6935(14) 172.6(18) 2_544
O8 H8B O6 0.795(14) 2.174(15) 2.9366(15) 160.9(19) 3_544

loop_
_geom_torsion_atom_site_label_1
_geom_torsion_atom_site_label_2
_geom_torsion_atom_site_label_3
_geom_torsion_atom_site_label_4
_geom_torsion
_geom_torsion_site_symmetry_1
_geom_torsion_site_symmetry_4
P1 C1 C2 P2 162.46(7) . .
C16 C11 C12 C13 -1.4(2) . .
P2 C11 C12 C13 -177.89(12) . .
C11 C12 C13 C14 0.1(2) . .
C12 C13 C14 C15 1.0(3) . .
C13 C14 C15 C16 -0.6(3) . .
C14 C15 C16 C11 -0.8(3) . .
C12 C11 C16 C15 1.8(2) . .
P2 C11 C16 C15 178.44(13) . .
C26 C21 C22 C23 -0.5(2) . .
P2 C21 C22 C23 178.69(12) . .
C21 C22 C23 C24 1.3(2) . .
C22 C23 C24 C25 -1.6(3) . .
C23 C24 C25 C26 1.1(3) . .
C22 C21 C26 C25 -0.1(2) . .
P2 C21 C26 C25 -179.26(13) . .
C24 C25 C26 C21 -0.2(3) . .
P1 O3 Na1 O7 82.91(13) . 3_544
Na2 O3 Na1 O7 -94.43(11) 3_554 3_544
Na2 O3 Na1 O7 -9.57(12) . 3_544
P1 O3 Na1 O7 172.23(6) . .
Na2 O3 Na1 O7 -5.11(5) 3_554 .
Na2 O3 Na1 O7 79.75(4) . .
P1 O3 Na1 O5 -12.63(7) . .
Na2 O3 Na1 O5 170.03(4) 3_554 .
Na2 O3 Na1 O5 -105.11(3) . .
P1 O3 Na1 O6 -107.98(6) . .
Na2 O3 Na1 O6 74.68(5) 3_554 .
Na2 O3 Na1 O6 159.54(3) . .
P1 O3 Na1 O8 91.58(7) . .
Na2 O3 Na1 O8 -85.77(4) 3_554 .
Na2 O3 Na1 O8 -0.91(3) . .
Na2 O3 Na1 P1 -177.34(9) 3_554 .
Na2 O3 Na1 P1 -92.48(7) . .
P1 O3 Na1 Na1 153.06(5) . 3_544
Na2 O3 Na1 Na1 -24.28(7) 3_554 3_544
Na2 O3 Na1 Na1 60.58(5) . 3_544
P1 O3 Na1 Na2 177.34(9) . 3_554
Na2 O3 Na1 Na2 84.86(4) . 3_554
P1 O3 Na1 Na2 92.48(7) . .
Na2 O3 Na1 Na2 -84.86(4) 3_554 .
P1 O3 Na1 Na2 16.67(7) . 2_544
Na2 O3 Na1 Na2 -160.67(3) 3_554 2_544
Na2 O3 Na1 Na2 -75.81(3) . 2_544
Na1 O7 Na1 O3 -159.37(4) 3_544 .
Na1 O7 Na1 O7 0.0 3_544 3_544
Na1 O7 Na1 O5 46.3(2) 3_544 .
Na1 O7 Na1 O6 97.01(4) 3_544 .
Na1 O7 Na1 O8 -82.05(4) 3_544 .
Na1 O7 Na1 P1 -156.27(3) 3_544 .
Na1 O7 Na1 Na2 -162.65(4) 3_544 3_554
Na1 O7 Na1 Na2 -117.08(3) 3_544 .
Na1 O7 Na1 Na2 -22.50(6) 3_544 2_544
C5 O5 Na1 O3 -100.68(12) . .
Na2 O5 Na1 O3 120.16(4) 2_544 .
C5 O5 Na1 O7 99.67(12) . 3_544
Na2 O5 Na1 O7 -39.49(5) 2_544 3_544
C5 O5 Na1 O7 53.9(2) . .
Na2 O5 Na1 O7 -85.3(2) 2_544 .
C5 O5 Na1 O6 4.40(12) . .
Na2 O5 Na1 O6 -134.76(4) 2_544 .
C5 O5 Na1 O8 -179.52(12) . .
Na2 O5 Na1 O8 41.32(5) 2_544 .
C5 O5 Na1 P1 -105.31(12) . .
Na2 O5 Na1 P1 115.52(4) 2_544 .
C5 O5 Na1 Na1 92.58(12) . 3_544
Na2 O5 Na1 Na1 -46.58(6) 2_544 3_544
C5 O5 Na1 Na2 -93.57(12) . 3_554
Na2 O5 Na1 Na2 127.27(3) 2_544 3_554
C5 O5 Na1 Na2 -143.13(12) . .
Na2 O5 Na1 Na2 77.71(4) 2_544 .
C5 O5 Na1 Na2 139.16(14) . 2_544
C6 O6 Na1 O3 71.09(15) . .
C6 O6 Na1 O7 -112.72(15) . 3_544
C6 O6 Na1 O7 166.01(15) . .
C6 O6 Na1 O5 -22.73(15) . .
C6 O6 Na1 O8 168.83(14) . .
C6 O6 Na1 P1 50.19(15) . .
C6 O6 Na1 Na1 -153.18(15) . 3_544
C6 O6 Na1 Na2 104.70(15) . 3_554
C6 O6 Na1 Na2 94.88(15) . .
C6 O6 Na1 Na2 -48.00(15) . 2_544
Na2 O8 Na1 O3 1.07(4) . .
Na2 O8 Na1 O7 178.02(5) . 3_544
Na2 O8 Na1 O7 -98.37(4) . .
Na2 O8 Na1 O5 90.75(4) . .
Na2 O8 Na1 O6 -101.15(11) . .
Na2 O8 Na1 P1 22.02(3) . .
Na2 O8 Na1 Na1 -139.84(4) . 3_544
Na2 O8 Na1 Na2 -34.62(4) . 3_554
Na2 O8 Na1 Na2 111.95(4) . 2_544
Na1 O8 Na2 O3 93.82(5) . 3_554
Na1 O8 Na2 O5 -146.44(4) . 2_554
Na1 O8 Na2 O2 -41.43(6) . .
Na1 O8 Na2 O3 -0.93(3) . .
Na1 O8 Na2 P1 -25.40(4) . .
Na1 O8 Na2 Na2 39.99(4) . 3_554
Na1 O8 Na2 P1 93.08(3) . 3_554
Na1 O8 Na2 Na1 93.23(7) . 3_554
Na1 O8 Na2 Na1 -110.46(3) . 2_554
P1 O2 Na2 O3 -101.85(5) . 3_554
P1 O2 Na2 O8 32.95(6) . .
P1 O2 Na2 O5 140.48(5) . 2_554
P1 O2 Na2 O3 -15.24(3) . .
P1 O2 Na2 Na2 -56.40(4) . 3_554
P1 O2 Na2 P1 -84.09(5) . 3_554
P1 O2 Na2 Na1 -123.51(4) . 3_554
P1 O2 Na2 Na1 6.39(4) . .
P1 O2 Na2 Na1 120.27(4) . 2_554
P1 O3 Na2 O3 125.56(5) . 3_554
Na2 O3 Na2 O3 0.0 3_554 3_554
Na1 O3 Na2 O3 -108.22(4) . 3_554
P1 O3 Na2 O8 -125.16(5) . .
Na2 O3 Na2 O8 109.28(4) 3_554 .
Na1 O3 Na2 O8 1.06(4) . .
P1 O3 Na2 O5 -31.99(8) . 2_554
Na2 O3 Na2 O5 -157.55(6) 3_554 2_554
Na1 O3 Na2 O5 94.23(7) . 2_554
P1 O3 Na2 O2 15.28(3) . .
Na2 O3 Na2 O2 -110.28(4) 3_554 .
Na1 O3 Na2 O2 141.50(4) . .
Na2 O3 Na2 P1 -125.56(5) 3_554 .
Na1 O3 Na2 P1 126.22(5) . .
P1 O3 Na2 Na2 125.56(5) . 3_554
Na1 O3 Na2 Na2 -108.22(4) . 3_554
P1 O3 Na2 P1 146.86(3) . 3_554
Na2 O3 Na2 P1 21.30(2) 3_554 3_554
Na1 O3 Na2 P1 -86.92(3) . 3_554
P1 O3 Na2 Na1 89.39(3) . 3_554
Na2 O3 Na2 Na1 -36.17(2) 3_554 3_554
Na1 O3 Na2 Na1 -144.39(2) . 3_554
P1 O3 Na2 Na1 -126.22(5) . .
Na2 O3 Na2 Na1 108.22(4) 3_554 .
P1 O3 Na2 Na1 -28.37(4) . 2_554
Na2 O3 Na2 Na1 -153.93(3) 3_554 2_554
Na1 O3 Na2 Na1 97.86(3) . 2_554
O3 Na1 Na2 O3 80.09(5) . 3_554
O7 Na1 Na2 O3 -103.64(4) 3_544 3_554
O7 Na1 Na2 O3 -22.62(4) . 3_554
O5 Na1 Na2 O3 160.67(4) . 3_554
O6 Na1 Na2 O3 45.29(6) . 3_554
O8 Na1 Na2 O3 -101.45(5) . 3_554
P1 Na1 Na2 O3 108.48(3) . 3_554
Na1 Na1 Na2 O3 -60.15(3) 3_544 3_554
Na2 Na1 Na2 O3 32.60(3) 3_554 3_554
Na2 Na1 Na2 O3 -167.51(3) 2_544 3_554
O3 Na1 Na2 O8 -178.46(6) . .
O7 Na1 Na2 O8 -2.19(5) 3_544 .
O7 Na1 Na2 O8 78.83(5) . .
O5 Na1 Na2 O8 -97.89(5) . .
O6 Na1 Na2 O8 146.74(7) . .
P1 Na1 Na2 O8 -150.08(5) . .
Na1 Na1 Na2 O8 41.30(4) 3_544 .
Na2 Na1 Na2 O8 134.04(5) 3_554 .
Na2 Na1 Na2 O8 -66.06(4) 2_544 .
O3 Na1 Na2 O5 -129.58(5) . 2_554
O7 Na1 Na2 O5 46.70(6) 3_544 2_554
O7 Na1 Na2 O5 127.72(5) . 2_554
O5 Na1 Na2 O5 -49.00(6) . 2_554
O6 Na1 Na2 O5 -164.38(6) . 2_554
O8 Na1 Na2 O5 48.89(6) . 2_554
P1 Na1 Na2 O5 -101.19(4) . 2_554
Na1 Na1 Na2 O5 90.19(5) 3_544 2_554
Na2 Na1 Na2 O5 -177.07(5) 3_554 2_554
Na2 Na1 Na2 O5 -17.17(4) 2_544 2_554
O3 Na1 Na2 O2 -32.16(4) . .
O7 Na1 Na2 O2 144.12(4) 3_544 .
O7 Na1 Na2 O2 -134.86(3) . .
O5 Na1 Na2 O2 48.42(4) . .
O6 Na1 Na2 O2 -66.96(6) . .
O8 Na1 Na2 O2 146.31(5) . .
P1 Na1 Na2 O2 -3.77(2) . .
Na1 Na1 Na2 O2 -172.39(3) 3_544 .
Na2 Na1 Na2 O2 -79.65(3) 3_554 .
Na2 Na1 Na2 O2 80.25(3) 2_544 .
O7 Na1 Na2 O3 176.27(5) 3_544 .
O7 Na1 Na2 O3 -102.71(4) . .
O5 Na1 Na2 O3 80.58(4) . .
O6 Na1 Na2 O3 -34.80(6) . .
O8 Na1 Na2 O3 178.46(6) . .
P1 Na1 Na2 O3 28.39(3) . .
Na1 Na1 Na2 O3 -140.24(4) 3_544 .
Na2 Na1 Na2 O3 -47.49(3) 3_554 .
Na2 Na1 Na2 O3 112.40(4) 2_544 .
O3 Na1 Na2 P1 -28.39(3) . .
O7 Na1 Na2 P1 147.88(3) 3_544 .
O7 Na1 Na2 P1 -131.10(3) . .
O5 Na1 Na2 P1 52.19(3) . .
O6 Na1 Na2 P1 -63.19(5) . .
O8 Na1 Na2 P1 150.08(5) . .
Na1 Na1 Na2 P1 -168.63(2) 3_544 .
Na2 Na1 Na2 P1 -75.883(18) 3_554 .
Na2 Na1 Na2 P1 84.015(15) 2_544 .
O3 Na1 Na2 Na2 47.49(3) . 3_554
O7 Na1 Na2 Na2 -136.23(3) 3_544 3_554
O7 Na1 Na2 Na2 -55.21(3) . 3_554
O5 Na1 Na2 Na2 128.07(3) . 3_554
O6 Na1 Na2 Na2 12.70(5) . 3_554
O8 Na1 Na2 Na2 -134.04(5) . 3_554
P1 Na1 Na2 Na2 75.883(18) . 3_554
Na1 Na1 Na2 Na2 -92.74(2) 3_544 3_554
Na2 Na1 Na2 Na2 159.90(2) 2_544 3_554
O3 Na1 Na2 P1 94.66(3) . 3_554
O7 Na1 Na2 P1 -89.07(3) 3_544 3_554
O7 Na1 Na2 P1 -8.05(3) . 3_554
O5 Na1 Na2 P1 175.24(3) . 3_554
O6 Na1 Na2 P1 59.86(5) . 3_554
O8 Na1 Na2 P1 -86.88(4) . 3_554
P1 Na1 Na2 P1 123.048(15) . 3_554
Na1 Na1 Na2 P1 -45.58(2) 3_544 3_554
Na2 Na1 Na2 P1 47.164(14) 3_554 3_554
Na2 Na1 Na2 P1 -152.937(16) 2_544 3_554
O3 Na1 Na2 Na1 47.49(3) . 3_554
O7 Na1 Na2 Na1 -136.23(3) 3_544 3_554
O7 Na1 Na2 Na1 -55.21(3) . 3_554
O5 Na1 Na2 Na1 128.07(3) . 3_554
O6 Na1 Na2 Na1 12.69(5) . 3_554
O8 Na1 Na2 Na1 -134.04(5) . 3_554
P1 Na1 Na2 Na1 75.883(18) . 3_554
Na1 Na1 Na2 Na1 -92.74(2) 3_544 3_554
Na2 Na1 Na2 Na1 0.0 3_554 3_554
Na2 Na1 Na2 Na1 159.90(2) 2_544 3_554
O3 Na1 Na2 Na1 -96.70(4) . 2_554
O7 Na1 Na2 Na1 79.57(3) 3_544 2_554
O7 Na1 Na2 Na1 160.60(3) . 2_554
O5 Na1 Na2 Na1 -16.12(3) . 2_554
O6 Na1 Na2 Na1 -131.50(5) . 2_554
O8 Na1 Na2 Na1 81.77(4) . 2_554
P1 Na1 Na2 Na1 -68.309(15) . 2_554
Na1 Na1 Na2 Na1 123.07(2) 3_544 2_554
Na2 Na1 Na2 Na1 -144.19(3) 3_554 2_554
Na2 Na1 Na2 Na1 15.707(13) 2_544 2_554
Na2 O3 P1 O2 54.73(7) 3_554 .
Na1 O3 P1 O2 -122.24(6) . .
Na2 O3 P1 O2 -22.24(5) . .
Na2 O3 P1 O1 178.69(5) 3_554 .
Na1 O3 P1 O1 1.72(8) . .
Na2 O3 P1 O1 101.72(4) . .
Na2 O3 P1 C1 -63.80(7) 3_554 .
Na1 O3 P1 C1 119.24(7) . .
Na2 O3 P1 C1 -140.76(5) . .
Na2 O3 P1 Na2 76.96(5) 3_554 .
Na1 O3 P1 Na2 -100.00(6) . .
Na1 O3 P1 Na2 -176.96(11) . 3_554
Na2 O3 P1 Na2 -76.96(5) . 3_554
Na2 O3 P1 Na1 176.96(11) 3_554 .
Na2 O3 P1 Na1 100.00(6) . .
Na2 O2 P1 O3 25.56(6) . .
Na2 O2 P1 O1 -99.61(5) . .
Na2 O2 P1 C1 143.89(5) . .
Na2 O2 P1 Na2 52.77(3) . 3_554
Na2 O2 P1 Na1 -8.80(5) . .
C2 C1 P1 O3 -67.90(11) . .
C2 C1 P1 O2 171.46(9) . .
C2 C1 P1 O1 52.97(11) . .
C2 C1 P1 Na2 -138.23(8) . .
C2 C1 P1 Na2 -98.07(9) . 3_554
C2 C1 P1 Na1 -34.35(11) . .
O3 Na2 P1 O3 -62.18(5) 3_554 .
O8 Na2 P1 O3 53.84(5) . .
O5 Na2 P1 O3 160.36(5) 2_554 .
O2 Na2 P1 O3 -153.48(6) . .
Na2 Na2 P1 O3 -38.34(4) 3_554 .
P1 Na2 P1 O3 -38.34(4) 3_554 .
Na1 Na2 P1 O3 -96.42(4) 3_554 .
Na1 Na2 P1 O3 34.01(4) . .
Na1 Na2 P1 O3 153.50(4) 2_554 .
O3 Na2 P1 O2 91.30(5) 3_554 .
O8 Na2 P1 O2 -152.68(5) . .
O5 Na2 P1 O2 -46.16(5) 2_554 .
O3 Na2 P1 O2 153.48(6) . .
Na2 Na2 P1 O2 115.13(5) 3_554 .
P1 Na2 P1 O2 115.13(5) 3_554 .
Na1 Na2 P1 O2 57.06(4) 3_554 .
Na1 Na2 P1 O2 -172.52(5) . .
Na1 Na2 P1 O2 -53.02(4) 2_554 .
O3 Na2 P1 O1 -168.05(4) 3_554 .
O8 Na2 P1 O1 -52.04(5) . .
O5 Na2 P1 O1 54.48(5) 2_554 .
O2 Na2 P1 O1 100.64(6) . .
O3 Na2 P1 O1 -105.88(5) . .
Na2 Na2 P1 O1 -144.22(4) 3_554 .
P1 Na2 P1 O1 -144.22(4) 3_554 .
Na1 Na2 P1 O1 157.71(4) 3_554 .
Na1 Na2 P1 O1 -71.87(4) . .
Na1 Na2 P1 O1 47.62(4) 2_554 .
O3 Na2 P1 C1 23.31(8) 3_554 .
O8 Na2 P1 C1 139.33(8) . .
O5 Na2 P1 C1 -114.15(8) 2_554 .
O2 Na2 P1 C1 -67.99(9) . .
O3 Na2 P1 C1 85.49(8) . .
Na2 Na2 P1 C1 47.14(8) 3_554 .
P1 Na2 P1 C1 47.14(8) 3_554 .
Na1 Na2 P1 C1 -10.93(8) 3_554 .
Na1 Na2 P1 C1 119.49(7) . .
Na1 Na2 P1 C1 -121.01(7) 2_554 .
O3 Na2 P1 Na2 -23.83(2) 3_554 3_554
O8 Na2 P1 Na2 92.19(3) . 3_554
O5 Na2 P1 Na2 -161.30(4) 2_554 3_554
O2 Na2 P1 Na2 -115.13(5) . 3_554
O3 Na2 P1 Na2 38.34(4) . 3_554
P1 Na2 P1 Na2 0.0 3_554 3_554
Na1 Na2 P1 Na2 -58.071(14) 3_554 3_554
Na1 Na2 P1 Na2 72.350(16) . 3_554
Na1 Na2 P1 Na2 -168.15(2) 2_554 3_554
O3 Na2 P1 Na1 -96.18(3) 3_554 .
O8 Na2 P1 Na1 19.84(3) . .
O5 Na2 P1 Na1 126.35(3) 2_554 .
O2 Na2 P1 Na1 172.52(5) . .
O3 Na2 P1 Na1 -34.01(4) . .
Na2 Na2 P1 Na1 -72.350(16) 3_554 .
P1 Na2 P1 Na1 -72.349(16) 3_554 .
Na1 Na2 P1 Na1 -130.421(13) 3_554 .
Na1 Na2 P1 Na1 119.496(13) 2_554 .
O7 Na1 P1 O3 -136.87(10) 3_544 .
O7 Na1 P1 O3 -8.73(7) . .
O5 Na1 P1 O3 166.76(7) . .
O6 Na1 P1 O3 78.37(7) . .
O8 Na1 P1 O3 -84.46(7) . .
Na1 Na1 P1 O3 -43.35(8) 3_544 .
Na2 Na1 P1 O3 -1.85(7) 3_554 .
Na2 Na1 P1 O3 -67.36(7) . .
Na2 Na1 P1 O3 -164.15(7) 2_544 .
O3 Na1 P1 O2 74.59(8) . .
O7 Na1 P1 O2 -62.28(8) 3_544 .
O7 Na1 P1 O2 65.86(6) . .
O5 Na1 P1 O2 -118.65(5) . .
O6 Na1 P1 O2 152.96(5) . .
O8 Na1 P1 O2 -9.87(5) . .
Na1 Na1 P1 O2 31.24(7) 3_544 .
Na2 Na1 P1 O2 72.75(5) 3_554 .
Na2 Na1 P1 O2 7.23(4) . .
Na2 Na1 P1 O2 -89.56(5) 2_544 .
O3 Na1 P1 O1 -178.38(8) . .
O7 Na1 P1 O1 44.75(7) 3_544 .
O7 Na1 P1 O1 172.89(5) . .
O5 Na1 P1 O1 -11.62(4) . .
O6 Na1 P1 O1 -100.01(4) . .
O8 Na1 P1 O1 97.16(4) . .
Na1 Na1 P1 O1 138.27(6) 3_544 .
Na2 Na1 P1 O1 179.78(4) 3_554 .
Na2 Na1 P1 O1 114.26(4) . .
Na2 Na1 P1 O1 17.47(4) 2_544 .
O3 Na1 P1 C1 -74.96(8) . .
O7 Na1 P1 C1 148.17(8) 3_544 .
O7 Na1 P1 C1 -83.69(6) . .
O5 Na1 P1 C1 91.80(6) . .
O6 Na1 P1 C1 3.41(6) . .
O8 Na1 P1 C1 -159.42(6) . .
Na1 Na1 P1 C1 -118.31(7) 3_544 .
Na2 Na1 P1 C1 -76.81(5) 3_554 .
Na2 Na1 P1 C1 -142.32(5) . .
Na2 Na1 P1 C1 120.89(5) 2_544 .
O3 Na1 P1 Na2 67.36(7) . .
O7 Na1 P1 Na2 -69.51(6) 3_544 .
O7 Na1 P1 Na2 58.63(3) . .
O5 Na1 P1 Na2 -125.88(3) . .
O6 Na1 P1 Na2 145.73(3) . .
O8 Na1 P1 Na2 -17.10(3) . .
Na1 Na1 P1 Na2 24.02(5) 3_544 .
Na2 Na1 P1 Na2 65.519(17) 3_554 .
Na2 Na1 P1 Na2 -96.784(14) 2_544 .
O3 Na1 P1 Na2 1.85(7) . 3_554
O7 Na1 P1 Na2 -135.03(6) 3_544 3_554
O7 Na1 P1 Na2 -6.88(3) . 3_554
O5 Na1 P1 Na2 168.60(3) . 3_554
O6 Na1 P1 Na2 80.22(3) . 3_554
O8 Na1 P1 Na2 -82.61(3) . 3_554
Na1 Na1 P1 Na2 -41.50(5) 3_544 3_554
Na2 Na1 P1 Na2 -65.519(17) . 3_554
Na2 Na1 P1 Na2 -162.302(19) 2_544 3_554
C12 C11 P2 C21 -129.02(13) . .
C16 C11 P2 C21 54.58(12) . .
C12 C11 P2 C2 -26.04(14) . .
C16 C11 P2 C2 157.55(11) . .
C26 C21 P2 C11 -118.14(12) . .
C22 C21 P2 C11 62.72(13) . .
C26 C21 P2 C2 135.44(12) . .
C22 C21 P2 C2 -43.70(14) . .
C1 C2 P2 C11 88.77(11) . .
C1 C2 P2 C21 -168.91(10) . .
